data_2227966
loop_
_publ_author_name
'Tang, Chun-Bao'

_publ_section_title
;
 2-Methyl-<i>N</i>'-(4-nitrobenzylidene)benzohydrazide
;
_journal_coeditor_code RZ2493
_journal_issue 11
_journal_name_full 'Acta Crystallographica Section E'
_journal_page_first o2715
_journal_paper_doi 10.1107/S1600536810038869
_journal_volume 66
_journal_year 2010
_chemical_formula_iupac 'C15 H13 N3 O3'
_chemical_formula_moiety 'C15 H13 N3 O3'
_chemical_formula_sum 'C15 H13 N3 O3'
_chemical_formula_weight 283.28
_chemical_name_systematic
;
2-Methyl-<i>N</i>'-(4-nitrobenzylidene)benzohydrazide
;
_space_group_IT_number 14
_symmetry_cell_setting monoclinic
_symmetry_space_group_name_Hall '-P 2yn'
_symmetry_space_group_name_H-M 'P 1 21/n 1'
_atom_sites_solution_hydrogens geom
_atom_sites_solution_primary direct
_atom_sites_solution_secondary difmap
_audit_creation_method SHELXL-97
_cell_angle_alpha 90.00
_cell_angle_beta 114.2060(10)
_cell_angle_gamma 90.00
_cell_formula_units_Z 4
_cell_length_a 7.4160(10)
_cell_length_b 26.198(3)
_cell_length_c 7.860(2)
_cell_measurement_reflns_used 996
_cell_measurement_temperature 298(2)
_cell_measurement_theta_max 24.5
_cell_measurement_theta_min 2.7
_cell_volume 1392.8(4)
_computing_cell_refinement 'SAINT (Bruker, 2002)'
_computing_data_collection 'SMART (Bruker, 2002)'
_computing_data_reduction 'SAINT (Bruker, 2002)'
_computing_molecular_graphics 'SHELXTL (Sheldrick, 2008)'
_computing_publication_material 'SHELXTL (Sheldrick, 2008)'
_computing_structure_refinement 'SHELXL97 (Sheldrick, 2008)'
_computing_structure_solution 'SHELXS97 (Sheldrick, 2008)'
_diffrn_ambient_temperature 298(2)
_diffrn_measured_fraction_theta_full 0.967
_diffrn_measured_fraction_theta_max 0.967
_diffrn_measurement_device_type 'Bruker SMART CCD area-detector'
_diffrn_measurement_method '\w scans'
_diffrn_radiation_monochromator graphite
_diffrn_radiation_source 'fine-focus sealed tube'
_diffrn_radiation_type MoK\a
_diffrn_radiation_wavelength 0.71073
_diffrn_reflns_av_R_equivalents 0.0464
_diffrn_reflns_av_sigmaI/netI 0.0728
_diffrn_reflns_limit_h_max 9
_diffrn_reflns_limit_h_min -6
_diffrn_reflns_limit_k_max 33
_diffrn_reflns_limit_k_min -28
_diffrn_reflns_limit_l_max 9
_diffrn_reflns_limit_l_min -10
_diffrn_reflns_number 7336
_diffrn_reflns_theta_full 27.00
_diffrn_reflns_theta_max 27.00
_diffrn_reflns_theta_min 2.95
_diffrn_standards_number 0
_exptl_absorpt_coefficient_mu 0.097
_exptl_absorpt_correction_T_max 0.9828
_exptl_absorpt_correction_T_min 0.9809
_exptl_absorpt_correction_type multi-scan
_exptl_absorpt_process_details '(SADABS; Sheldrick, 1996)'
_exptl_crystal_colour yellow
_exptl_crystal_density_diffrn 1.351
_exptl_crystal_density_method 'not measured'
_exptl_crystal_description block
_exptl_crystal_F_000 592
_exptl_crystal_size_max 0.20
_exptl_crystal_size_mid 0.18
_exptl_crystal_size_min 0.18
_refine_diff_density_max 0.215
_refine_diff_density_min -0.227
_refine_ls_extinction_method none
_refine_ls_goodness_of_fit_ref 1.013
_refine_ls_hydrogen_treatment mixed
_refine_ls_matrix_type full
_refine_ls_number_parameters 194
_refine_ls_number_reflns 2941
_refine_ls_number_restraints 1
_refine_ls_restrained_S_all 1.013
_refine_ls_R_factor_all 0.1116
_refine_ls_R_factor_gt 0.0591
_refine_ls_shift/su_max 0.000
_refine_ls_shift/su_mean 0.000
_refine_ls_structure_factor_coef Fsqd
_refine_ls_weighting_details 'calc w=1/[\s^2^(Fo^2^)+(0.0397P)^2^+0.3174P] where P=(Fo^2^+2Fc^2^)/3'
_refine_ls_weighting_scheme calc
_refine_ls_wR_factor_gt 0.1150
_refine_ls_wR_factor_ref 0.1401
_reflns_number_gt 1696
_reflns_number_total 2941
_reflns_threshold_expression I>2\s(I)
_cod_data_source_file rz2493.cif
_cod_data_source_block I
_cod_original_sg_symbol_H-M 'P 21/n'
_cod_database_code 2227966
_cod_database_fobs_code 2227966

loop_
_symmetry_equiv_pos_as_xyz
'x, y, z'
'-x+1/2, y+1/2, -z+1/2'
'-x, -y, -z'
'x-1/2, -y-1/2, z-1/2'

loop_
_atom_site_type_symbol
_atom_site_label
_atom_site_fract_x
_atom_site_fract_y
_atom_site_fract_z
_atom_site_U_iso_or_equiv
_atom_site_adp_type
_atom_site_calc_flag
_atom_site_refinement_flags
_atom_site_occupancy
_atom_site_disorder_assembly
_atom_site_disorder_group
N N1 0.2497(4) 0.47404(10) -0.4463(3) 0.0669(7) Uani d . 1 . .
N N2 0.2408(3) 0.28740(7) 0.0842(2) 0.0433(5) Uani d . 1 . .
N N3 0.2780(3) 0.25697(8) 0.2388(3) 0.0448(5) Uani d D 1 . .
O O1 0.2312(4) 0.45771(9) -0.5969(3) 0.0985(8) Uani d . 1 . .
O O2 0.2575(5) 0.51917(9) -0.4093(3) 0.1195(10) Uani d . 1 . .
O O3 0.0631(2) 0.19571(6) 0.0688(2) 0.0510(5) Uani d . 1 . .
C C1 0.2623(3) 0.43743(9) -0.3004(3) 0.0456(6) Uani d . 1 . .
C C2 0.2438(3) 0.38615(9) -0.3415(3) 0.0470(6) Uani d . 1 . .
H H2 0.2237 0.3747 -0.4599 0.056 Uiso calc R 1 . .
C C3 0.2557(3) 0.35214(9) -0.2037(3) 0.0440(6) Uani d . 1 . .
H H3A 0.2420 0.3174 -0.2301 0.053 Uiso calc R 1 . .
C C4 0.2877(3) 0.36894(8) -0.0257(3) 0.0380(5) Uani d . 1 . .
C C5 0.3081(4) 0.42089(9) 0.0113(3) 0.0504(6) Uani d . 1 . .
H H5 0.3316 0.4326 0.1302 0.060 Uiso calc R 1 . .
C C6 0.2938(4) 0.45538(9) -0.1266(3) 0.0527(7) Uani d . 1 . .
H H6 0.3055 0.4902 -0.1019 0.063 Uiso calc R 1 . .
C C7 0.3044(3) 0.33305(9) 0.1220(3) 0.0431(6) Uani d . 1 . .
H H7 0.3625 0.3436 0.2458 0.052 Uiso calc R 1 . .
C C8 0.1838(3) 0.21176(9) 0.2194(3) 0.0383(5) Uani d . 1 . .
C C9 0.2356(3) 0.18386(9) 0.3991(3) 0.0382(5) Uani d . 1 . .
C C10 0.2726(3) 0.13129(9) 0.4118(3) 0.0440(6) Uani d . 1 . .
C C11 0.3170(4) 0.10849(11) 0.5841(4) 0.0620(8) Uani d . 1 . .
H H11 0.3466 0.0738 0.5981 0.074 Uiso calc R 1 . .
C C12 0.3184(4) 0.13555(13) 0.7343(4) 0.0689(9) Uani d . 1 . .
H H12 0.3460 0.1188 0.8466 0.083 Uiso calc R 1 . .
C C13 0.2796(4) 0.18702(12) 0.7209(3) 0.0620(8) Uani d . 1 . .
H H13 0.2801 0.2052 0.8226 0.074 Uiso calc R 1 . .
C C14 0.2399(4) 0.21091(10) 0.5539(3) 0.0489(6) Uani d . 1 . .
H H14 0.2155 0.2458 0.5437 0.059 Uiso calc R 1 . .
C C15 0.2671(4) 0.09958(10) 0.2502(4) 0.0589(7) Uani d . 1 . .
H H15A 0.1333 0.0970 0.1585 0.088 Uiso calc R 1 . .
H H15B 0.3172 0.0660 0.2935 0.088 Uiso calc R 1 . .
H H15C 0.3474 0.1154 0.1954 0.088 Uiso calc R 1 . .
H H3 0.373(3) 0.2669(10) 0.349(2) 0.080 Uiso d D 1 . .

loop_
_atom_site_aniso_label
_atom_site_aniso_U_11
_atom_site_aniso_U_22
_atom_site_aniso_U_33
_atom_site_aniso_U_12
_atom_site_aniso_U_13
_atom_site_aniso_U_23
N1 0.0865(18) 0.0589(17) 0.0603(16) 0.0004(13) 0.0353(14) 0.0137(13)
N2 0.0457(12) 0.0447(12) 0.0331(10) -0.0031(9) 0.0098(9) 0.0067(9)
N3 0.0462(13) 0.0476(12) 0.0294(10) -0.0062(10) 0.0041(9) 0.0065(9)
O1 0.158(2) 0.0905(17) 0.0585(14) -0.0072(15) 0.0554(15) 0.0135(12)
O2 0.222(3) 0.0534(15) 0.1011(19) 0.0010(17) 0.084(2) 0.0192(14)
O3 0.0561(11) 0.0503(10) 0.0322(9) -0.0084(8) 0.0035(8) -0.0006(8)
C1 0.0468(15) 0.0457(15) 0.0461(14) 0.0031(12) 0.0209(12) 0.0088(12)
C2 0.0510(16) 0.0525(16) 0.0385(13) 0.0020(12) 0.0193(12) -0.0007(12)
C3 0.0493(15) 0.0384(13) 0.0427(14) 0.0021(11) 0.0172(12) -0.0015(11)
C4 0.0350(13) 0.0400(14) 0.0365(13) 0.0002(10) 0.0121(11) 0.0020(10)
C5 0.0614(17) 0.0467(16) 0.0421(14) -0.0016(12) 0.0204(13) -0.0029(12)
C6 0.0657(18) 0.0376(14) 0.0555(16) -0.0021(12) 0.0255(14) -0.0009(12)
C7 0.0437(14) 0.0463(15) 0.0343(13) -0.0003(11) 0.0109(11) 0.0007(11)
C8 0.0382(13) 0.0418(14) 0.0309(12) 0.0019(11) 0.0101(11) -0.0012(10)
C9 0.0310(12) 0.0467(15) 0.0322(12) -0.0024(10) 0.0081(10) 0.0031(10)
C10 0.0331(13) 0.0458(15) 0.0479(14) -0.0018(11) 0.0113(11) 0.0043(11)
C11 0.0518(17) 0.0580(17) 0.0681(19) -0.0012(14) 0.0162(15) 0.0195(15)
C12 0.0616(19) 0.090(2) 0.0449(16) -0.0146(17) 0.0116(14) 0.0229(16)
C13 0.0640(19) 0.085(2) 0.0356(14) -0.0184(16) 0.0189(13) -0.0034(14)
C14 0.0499(15) 0.0561(16) 0.0381(13) -0.0060(12) 0.0156(12) -0.0016(12)
C15 0.0514(17) 0.0499(16) 0.0742(19) 0.0054(13) 0.0246(15) -0.0065(14)

loop_
_atom_type_symbol
_atom_type_description
_atom_type_scat_dispersion_real
_atom_type_scat_dispersion_imag
_atom_type_scat_source
C C 0.0033 0.0016 'International Tables Vol C Tables 4.2.6.8 and 6.1.1.4'
H H 0.0000 0.0000 'International Tables Vol C Tables 4.2.6.8 and 6.1.1.4'
N N 0.0061 0.0033 'International Tables Vol C Tables 4.2.6.8 and 6.1.1.4'
O O 0.0106 0.0060 'International Tables Vol C Tables 4.2.6.8 and 6.1.1.4'

loop_
_geom_angle_atom_site_label_1
_geom_angle_atom_site_label_2
_geom_angle_atom_site_label_3
_geom_angle_site_symmetry_1
_geom_angle_site_symmetry_3
_geom_angle
_geom_angle_publ_flag
O1 N1 O2 . . 123.6(3) ?
O1 N1 C1 . . 118.5(3) ?
O2 N1 C1 . . 117.9(2) ?
C7 N2 N3 . . 114.48(19) ?
C8 N3 N2 . . 119.86(18) ?
C8 N3 H3 . . 121.8(18) ?
N2 N3 H3 . . 118.2(18) ?
C6 C1 C2 . . 121.9(2) ?
C6 C1 N1 . . 119.0(2) ?
C2 C1 N1 . . 119.1(2) ?
C1 C2 C3 . . 118.6(2) ?
C1 C2 H2 . . 120.7 ?
C3 C2 H2 . . 120.7 ?
C2 C3 C4 . . 121.0(2) ?
C2 C3 H3A . . 119.5 ?
C4 C3 H3A . . 119.5 ?
C5 C4 C3 . . 118.7(2) ?
C5 C4 C7 . . 119.9(2) ?
C3 C4 C7 . . 121.3(2) ?
C6 C5 C4 . . 120.7(2) ?
C6 C5 H5 . . 119.7 ?
C4 C5 H5 . . 119.7 ?
C1 C6 C5 . . 119.0(2) ?
C1 C6 H6 . . 120.5 ?
C5 C6 H6 . . 120.5 ?
N2 C7 C4 . . 121.1(2) ?
N2 C7 H7 . . 119.5 ?
C4 C7 H7 . . 119.5 ?
O3 C8 N3 . . 123.2(2) ?
O3 C8 C9 . . 123.1(2) ?
N3 C8 C9 . . 113.66(19) ?
C14 C9 C10 . . 120.2(2) ?
C14 C9 C8 . . 118.7(2) ?
C10 C9 C8 . . 121.0(2) ?
C11 C10 C9 . . 116.9(2) ?
C11 C10 C15 . . 119.9(2) ?
C9 C10 C15 . . 123.1(2) ?
C12 C11 C10 . . 122.1(3) ?
C12 C11 H11 . . 119.0 ?
C10 C11 H11 . . 119.0 ?
C11 C12 C13 . . 120.9(3) ?
C11 C12 H12 . . 119.5 ?
C13 C12 H12 . . 119.5 ?
C14 C13 C12 . . 118.5(3) ?
C14 C13 H13 . . 120.8 ?
C12 C13 H13 . . 120.8 ?
C13 C14 C9 . . 121.4(2) ?
C13 C14 H14 . . 119.3 ?
C9 C14 H14 . . 119.3 ?
C10 C15 H15A . . 109.5 ?
C10 C15 H15B . . 109.5 ?
H15A C15 H15B . . 109.5 ?
C10 C15 H15C . . 109.5 ?
H15A C15 H15C . . 109.5 ?
H15B C15 H15C . . 109.5 ?

loop_
_geom_bond_atom_site_label_1
_geom_bond_atom_site_label_2
_geom_bond_site_symmetry_2
_geom_bond_distance
_geom_bond_publ_flag
N1 O1 . 1.213(3) ?
N1 O2 . 1.213(3) ?
N1 C1 . 1.468(3) ?
N2 C7 . 1.275(3) ?
N2 N3 . 1.383(2) ?
N3 C8 . 1.351(3) ?
N3 H3 . 0.900(10) ?
O3 C8 . 1.229(2) ?
C1 C6 . 1.371(3) ?
C1 C2 . 1.375(3) ?
C2 C3 . 1.377(3) ?
C2 H2 . 0.9300 ?
C3 C4 . 1.391(3) ?
C3 H3A . 0.9300 ?
C4 C5 . 1.387(3) ?
C4 C7 . 1.459(3) ?
C5 C6 . 1.382(3) ?
C5 H5 . 0.9300 ?
C6 H6 . 0.9300 ?
C7 H7 . 0.9300 ?
C8 C9 . 1.494(3) ?
C9 C14 . 1.397(3) ?
C9 C10 . 1.400(3) ?
C10 C11 . 1.391(3) ?
C10 C15 . 1.504(3) ?
C11 C12 . 1.373(4) ?
C11 H11 . 0.9300 ?
C12 C13 . 1.374(4) ?
C12 H12 . 0.9300 ?
C13 C14 . 1.373(3) ?
C13 H13 . 0.9300 ?
C14 H14 . 0.9300 ?
C15 H15A . 0.9600 ?
C15 H15B . 0.9600 ?
C15 H15C . 0.9600 ?

loop_
_geom_hbond_atom_site_label_D
_geom_hbond_atom_site_label_H
_geom_hbond_atom_site_label_A
_geom_hbond_site_symmetry_A
_geom_hbond_distance_DH
_geom_hbond_distance_HA
_geom_hbond_distance_DA
_geom_hbond_angle_DHA
N3 H3 O3 4_666 0.900(10) 1.986(12) 2.870(2) 167(3)

loop_
_cod_related_entry_id
_cod_related_entry_database
_cod_related_entry_code
1 ChemSpider 5264944
